data_4024369
loop_
_publ_author_name
'Val\'erie Declerck'
'Loic Toupet'
'Jean Martinez'
'Fr\'ed\'eric Lamaty'

_publ_section_title
;
Selective [3 + 2] Huisgen Cycloaddition. Synthesis of Trans-Disubstituted
Triazolodiazepines from Aza-Baylis-Hillman Adducts
;
_journal_name_full 'Journal of Organic Chemistry'
_journal_page_first 2004
_journal_page_last 2007
_journal_paper_doi 10.1021/jo802533d
_journal_volume 74
_journal_year 2009
_chemical_formula_sum 'C20 H30 Cl2 N4 O4 S Si'
_chemical_formula_weight 521.53
_chemical_name_systematic
;
 ?
;
_space_group_IT_number 2
_symmetry_cell_setting triclinic
_symmetry_space_group_name_Hall '-P 1'
_symmetry_space_group_name_H-M 'P -1'
_atom_sites_solution_hydrogens geom
_atom_sites_solution_primary direct
_atom_sites_solution_secondary difmap
_audit_creation_method SHELXL-97
_cell_angle_alpha 74.74(2)
_cell_angle_beta 80.49(2)
_cell_angle_gamma 74.47(2)
_cell_formula_units_Z 4
_cell_length_a 8.6320(10)
_cell_length_b 14.784(3)
_cell_length_c 21.883(5)
_cell_measurement_temperature 120(2)
_cell_volume 2582.3(8)
_computing_cell_refinement 'CrysAlis RED, Oxford Diffraction Ltd.,Version 1.171.26'
_computing_data_collection 'CrysAlis CCD, Oxford Diffraction Ltd.,Version 1.171.26'
_computing_data_reduction 'CrysAlis RED, Oxford Diffraction Ltd.,Version 1.171.26'
_computing_molecular_graphics 'PLATON_(Spek, 1998)'
_computing_publication_material 'SHELXL-97 (Sheldrick, 1997)'
_computing_structure_refinement 'SHELXL-97 (Sheldrick, 1997)'
_computing_structure_solution 'SIR-97_(Altomare & al., 1998)'
_diffrn_ambient_temperature 120(2)
_diffrn_detector_area_resol_mean 19.64
_diffrn_measured_fraction_theta_full 0.914
_diffrn_measured_fraction_theta_max 0.914
_diffrn_measurement_device_type 'CCD Saphire 3 Xcalibur'
_diffrn_measurement_method 'omega scan'
_diffrn_radiation_monochromator graphite
_diffrn_radiation_source 'fine-focus sealed tube'
_diffrn_radiation_type MoK\a
_diffrn_radiation_wavelength 0.71069
_diffrn_reflns_av_R_equivalents 0.0764
_diffrn_reflns_av_sigmaI/netI 0.1184
_diffrn_reflns_limit_h_max 11
_diffrn_reflns_limit_h_min -10
_diffrn_reflns_limit_k_max 18
_diffrn_reflns_limit_k_min -18
_diffrn_reflns_limit_l_max 27
_diffrn_reflns_limit_l_min -27
_diffrn_reflns_number 33688
_diffrn_reflns_theta_full 27.00
_diffrn_reflns_theta_max 27.00
_diffrn_reflns_theta_min 2.55
_exptl_absorpt_coefficient_mu 0.411
_exptl_absorpt_correction_type none
_exptl_crystal_colour colourless
_exptl_crystal_density_diffrn 1.341
_exptl_crystal_density_method 'not measured'
_exptl_crystal_description block
_exptl_crystal_F_000 1096
_exptl_crystal_size_max 0.22
_exptl_crystal_size_mid 0.18
_exptl_crystal_size_min 0.15
_refine_diff_density_max 1.784
_refine_diff_density_min -0.695
_refine_diff_density_rms 0.164
_refine_ls_extinction_method none
_refine_ls_goodness_of_fit_ref 1.201
_refine_ls_hydrogen_treatment constr
_refine_ls_matrix_type full
_refine_ls_number_parameters 577
_refine_ls_number_reflns 10286
_refine_ls_number_restraints 0
_refine_ls_restrained_S_all 1.201
_refine_ls_R_factor_all 0.1720
_refine_ls_R_factor_gt 0.1147
_refine_ls_shift/su_max 0.229
_refine_ls_shift/su_mean 0.001
_refine_ls_structure_factor_coef Fsqd
_refine_ls_weighting_details 'calc w=1/[\s^2^(Fo^2^)+(0.2000P)^2^+0.0000P] where P=(Fo^2^+2Fc^2^)/3'
_refine_ls_weighting_scheme calc
_refine_ls_wR_factor_gt 0.3528
_refine_ls_wR_factor_ref 0.3702
_reflns_number_gt 5498
_reflns_number_total 10286
_reflns_threshold_expression >2sigma(I)
_cod_data_source_file jo802533d_si_002.cif
_cod_data_source_block vd908tri
_cod_depositor_comments
;
The following automatic conversions were performed:
'_symmetry_cell_setting' value 'Triclinic' changed to 'triclinic'
according to '/home/saulius/struct/CIF-dictionaries/cif_core.dic'
dictionary named 'cif_core.dic' version 2.4.1 from 2010-06-29.

Automatic conversion script
Id: cif_fix_enum 1527 2010-12-29 10:47:43Z saulius 
;
_cod_original_sg_symbol_H-M P-1
_cod_database_code 4024369

loop_
_symmetry_equiv_pos_as_xyz
'x, y, z'
'-x, -y, -z'

loop_
_atom_site_label
_atom_site_type_symbol
_atom_site_fract_x
_atom_site_fract_y
_atom_site_fract_z
_atom_site_U_iso_or_equiv
_atom_site_adp_type
_atom_site_occupancy
_atom_site_symmetry_multiplicity
_atom_site_calc_flag
_atom_site_refinement_flags
_atom_site_disorder_assembly
_atom_site_disorder_group
Cl1 Cl 1.0704(3) 0.07851(17) 0.68310(12) 0.0426(6) Uani 1 1 d . . .
Cl2 Cl 0.8722(4) 0.2645(2) 0.70061(16) 0.0683(9) Uani 1 1 d . . .
C20 C 0.8939(11) 0.1701(7) 0.6635(4) 0.035(2) Uani 1 1 d . . .
H20A H 0.8999 0.1955 0.6168 0.042 Uiso 1 1 calc R . .
H20B H 0.7980 0.1422 0.6768 0.042 Uiso 1 1 calc R . .
Cl21 Cl 0.7960(4) 0.19117(19) 0.88829(14) 0.0630(8) Uani 1 1 d . . .
Cl22 Cl 0.8158(3) 0.39011(18) 0.82599(12) 0.0466(7) Uani 1 1 d . . .
C40 C 0.6910(13) 0.3068(6) 0.8527(5) 0.041(2) Uani 1 1 d . . .
H40A H 0.6027 0.3308 0.8838 0.049 Uiso 1 1 calc R . .
H40B H 0.6413 0.3031 0.8161 0.049 Uiso 1 1 calc R . .
S1 S 0.4610(2) -0.12063(13) 0.61309(9) 0.0216(5) Uani 1 1 d . . .
Si1 Si 0.6376(3) -0.32462(19) 0.48311(14) 0.0411(7) Uani 1 1 d . . .
O1 O 0.7409(8) -0.3271(4) 0.6902(3) 0.0436(17) Uani 1 1 d . . .
O2 O 1.0088(8) -0.3416(4) 0.6668(3) 0.0358(15) Uani 1 1 d . . .
O3 O 0.3758(8) -0.1516(5) 0.6732(3) 0.0410(17) Uani 1 1 d . . .
O4 O 0.3850(7) -0.0373(4) 0.5702(3) 0.0385(16) Uani 1 1 d . . .
N1 N 1.0834(9) -0.1500(5) 0.4898(3) 0.0337(17) Uani 1 1 d . . .
N2 N 1.1198(9) -0.1766(5) 0.5495(3) 0.0293(16) Uani 1 1 d . . .
N3 N 0.9899(8) -0.1378(4) 0.5852(3) 0.0219(14) Uani 1 1 d . . .
N4 N 0.6325(8) -0.1051(4) 0.6253(3) 0.0219(14) Uani 1 1 d . . .
C1 C 0.9308(10) -0.0954(5) 0.4883(4) 0.0242(17) Uani 1 1 d . . .
H1 H 0.8751 -0.0677 0.4513 0.029 Uiso 1 1 calc R . .
C2 C 0.8685(10) -0.0863(5) 0.5497(4) 0.0210(16) Uani 1 1 d . . .
C3 C 0.7110(9) -0.0357(5) 0.5772(4) 0.0220(17) Uani 1 1 d . . .
H3A H 0.7278 0.0132 0.5973 0.026 Uiso 1 1 calc R . .
H3B H 0.6399 -0.0019 0.5429 0.026 Uiso 1 1 calc R . .
C4 C 0.6831(10) -0.1326(5) 0.6919(4) 0.0231(17) Uani 1 1 d . . .
H4 H 0.6111 -0.1743 0.7184 0.028 Uiso 1 1 calc R . .
C5 C 0.8562(10) -0.1965(5) 0.6937(4) 0.0223(17) Uani 1 1 d . . .
H5 H 0.8806 -0.2090 0.7387 0.027 Uiso 1 1 calc R . .
C6 C 0.9902(10) -0.1506(6) 0.6531(4) 0.0229(17) Uani 1 1 d . . .
H6A H 0.9786 -0.0869 0.6623 0.027 Uiso 1 1 calc R . .
H6B H 1.0961 -0.1917 0.6659 0.027 Uiso 1 1 calc R . .
C7 C 0.8578(11) -0.2944(6) 0.6839(4) 0.0292(19) Uani 1 1 d . . .
C8 C 1.0257(15) -0.4385(6) 0.6591(6) 0.057(3) Uani 1 1 d . . .
H8A H 1.1394 -0.4665 0.6468 0.085 Uiso 1 1 calc R . .
H8B H 0.9601 -0.4359 0.6259 0.085 Uiso 1 1 calc R . .
H8C H 0.9890 -0.4785 0.6994 0.085 Uiso 1 1 calc R . .
C9 C 0.5054(13) -0.2226(8) 0.5780(6) 0.054(3) Uani 1 1 d . . .
H9A H 0.5454 -0.2811 0.6109 0.065 Uiso 1 1 calc R . .
H9B H 0.4028 -0.2286 0.5667 0.065 Uiso 1 1 calc R . .
C10 C 0.6182(14) -0.2225(9) 0.5236(6) 0.059(3) Uani 1 1 d . . .
H10A H 0.7254 -0.2262 0.5360 0.071 Uiso 1 1 calc R . .
H10B H 0.5868 -0.1603 0.4925 0.071 Uiso 1 1 calc R . .
C11 C 0.670(4) -0.4417(10) 0.5351(8) 0.171(12) Uani 1 1 d . . .
H11A H 0.5811 -0.4438 0.5692 0.256 Uiso 1 1 calc R . .
H11B H 0.7723 -0.4556 0.5537 0.256 Uiso 1 1 calc R . .
H11C H 0.6754 -0.4899 0.5111 0.256 Uiso 1 1 calc R . .
C12 C 0.800(2) -0.3138(15) 0.4191(8) 0.110(6) Uani 1 1 d . . .
H12A H 0.7778 -0.2484 0.3919 0.166 Uiso 1 1 calc R . .
H12B H 0.8085 -0.3607 0.3937 0.166 Uiso 1 1 calc R . .
H12C H 0.9027 -0.3263 0.4372 0.166 Uiso 1 1 calc R . .
C13 C 0.4473(17) -0.306(2) 0.4463(13) 0.207(16) Uani 1 1 d . . .
H13A H 0.4268 -0.2436 0.4161 0.310 Uiso 1 1 calc R . .
H13B H 0.3566 -0.3087 0.4797 0.310 Uiso 1 1 calc R . .
H13C H 0.4590 -0.3576 0.4239 0.310 Uiso 1 1 calc R . .
C14 C 0.6512(10) -0.0452(5) 0.7209(4) 0.0241(17) Uani 1 1 d . . .
C15 C 0.5171(10) 0.0310(5) 0.7047(4) 0.0255(18) Uani 1 1 d . . .
H15 H 0.4557 0.0313 0.6724 0.031 Uiso 1 1 calc R . .
C16 C 0.4737(11) 0.1069(6) 0.7361(4) 0.0290(19) Uani 1 1 d . . .
H16 H 0.3808 0.1575 0.7259 0.035 Uiso 1 1 calc R . .
C17 C 0.5658(11) 0.1088(6) 0.7824(4) 0.032(2) Uani 1 1 d . . .
H17 H 0.5367 0.1604 0.8035 0.039 Uiso 1 1 calc R . .
C18 C 0.7003(12) 0.0343(6) 0.7970(4) 0.031(2) Uani 1 1 d . . .
H18 H 0.7642 0.0350 0.8283 0.038 Uiso 1 1 calc R . .
C19 C 0.7430(10) -0.0418(5) 0.7665(4) 0.0250(18) Uani 1 1 d . . .
H19 H 0.8362 -0.0921 0.7769 0.030 Uiso 1 1 calc R . .
S21 S 0.9564(2) -0.38900(13) 0.87797(9) 0.0217(5) Uani 1 1 d . . .
Si21 Si 0.7818(3) -0.17022(16) 0.99775(12) 0.0326(6) Uani 1 1 d . . .
O21 O 1.1292(7) -0.1845(4) 0.8053(3) 0.0307(14) Uani 1 1 d . . .
O22 O 1.3675(7) -0.1760(4) 0.8284(3) 0.0288(13) Uani 1 1 d . . .
O23 O 0.9166(7) -0.4690(4) 0.9258(3) 0.0277(13) Uani 1 1 d . . .
O24 O 0.9066(7) -0.3711(4) 0.8152(3) 0.0313(14) Uani 1 1 d . . .
N21 N 1.4490(9) -0.3557(5) 1.0060(3) 0.0267(16) Uani 1 1 d . . .
N22 N 1.5185(8) -0.3360(4) 0.9478(3) 0.0234(15) Uani 1 1 d . . .
N23 N 1.4516(8) -0.3752(4) 0.9119(3) 0.0219(14) Uani 1 1 d . . .
N24 N 1.1509(8) -0.4044(4) 0.8702(3) 0.0174(14) Uani 1 1 d . . .
C21 C 1.3353(10) -0.4040(5) 1.0087(4) 0.0246(18) Uani 1 1 d . . .
H21 H 1.2660 -0.4241 1.0455 0.030 Uiso 1 1 calc R . .
C22 C 1.3364(10) -0.4197(5) 0.9486(4) 0.0214(17) Uani 1 1 d . . .
C23 C 1.2449(10) -0.4690(5) 0.9218(3) 0.0207(17) Uani 1 1 d . . .
H23A H 1.3216 -0.5223 0.9053 0.025 Uiso 1 1 calc R . .
H23B H 1.1704 -0.4976 0.9563 0.025 Uiso 1 1 calc R . .
C24 C 1.2391(9) -0.3818(5) 0.8054(4) 0.0201(16) Uani 1 1 d . . .
H24 H 1.1556 -0.3397 0.7769 0.024 Uiso 1 1 calc R . .
C25 C 1.3609(9) -0.3206(5) 0.8034(4) 0.0202(16) Uani 1 1 d . . .
H25 H 1.4126 -0.3099 0.7585 0.024 Uiso 1 1 calc R . .
C26 C 1.5010(10) -0.3671(5) 0.8442(4) 0.0231(17) Uani 1 1 d . . .
H26A H 1.5520 -0.4323 0.8368 0.028 Uiso 1 1 calc R . .
H26B H 1.5832 -0.3282 0.8308 0.028 Uiso 1 1 calc R . .
C27 C 1.2700(10) -0.2193(5) 0.8124(4) 0.0222(17) Uani 1 1 d . . .
C28 C 1.2930(12) -0.0789(6) 0.8378(5) 0.037(2) Uani 1 1 d . . .
H28A H 1.3739 -0.0526 0.8494 0.056 Uiso 1 1 calc R . .
H28B H 1.2041 -0.0816 0.8719 0.056 Uiso 1 1 calc R . .
H28C H 1.2511 -0.0374 0.7983 0.056 Uiso 1 1 calc R . .
C29 C 0.8720(10) -0.2807(5) 0.9048(4) 0.0253(18) Uani 1 1 d . . .
H29A H 0.9261 -0.2303 0.8783 0.030 Uiso 1 1 calc R . .
H29B H 0.7563 -0.2593 0.8975 0.030 Uiso 1 1 calc R . .
C30 C 0.8848(12) -0.2873(6) 0.9737(4) 0.034(2) Uani 1 1 d . . .
H30A H 1.0003 -0.3044 0.9811 0.041 Uiso 1 1 calc R . .
H30B H 0.8350 -0.3394 1.0007 0.041 Uiso 1 1 calc R . .
C31 C 0.9075(14) -0.0819(7) 0.9664(6) 0.056(3) Uani 1 1 d . . .
H31A H 1.0135 -0.1081 0.9828 0.084 Uiso 1 1 calc R . .
H31B H 0.8545 -0.0219 0.9800 0.084 Uiso 1 1 calc R . .
H31C H 0.9216 -0.0687 0.9198 0.084 Uiso 1 1 calc R . .
C32 C 0.7583(16) -0.1979(8) 1.0866(5) 0.059(3) Uani 1 1 d . . .
H32A H 0.8650 -0.2237 1.1023 0.089 Uiso 1 1 calc R . .
H32B H 0.6930 -0.2458 1.1030 0.089 Uiso 1 1 calc R . .
H32C H 0.7045 -0.1388 1.1011 0.089 Uiso 1 1 calc R . .
C33 C 0.5822(12) -0.1216(7) 0.9666(6) 0.048(3) Uani 1 1 d . . .
H33A H 0.5155 -0.1686 0.9836 0.073 Uiso 1 1 calc R . .
H33B H 0.5964 -0.1090 0.9200 0.073 Uiso 1 1 calc R . .
H33C H 0.5288 -0.0613 0.9798 0.073 Uiso 1 1 calc R . .
C34 C 1.3144(10) -0.4710(5) 0.7773(4) 0.0225(17) Uani 1 1 d . . .
C35 C 1.4460(11) -0.4741(6) 0.7327(4) 0.031(2) Uani 1 1 d . . .
H35 H 1.5008 -0.4233 0.7219 0.037 Uiso 1 1 calc R . .
C36 C 1.4999(13) -0.5507(6) 0.7031(4) 0.037(2) Uani 1 1 d . . .
H36 H 1.5906 -0.5516 0.6718 0.045 Uiso 1 1 calc R . .
C37 C 1.4224(12) -0.6264(6) 0.7187(4) 0.034(2) Uani 1 1 d . . .
H37 H 1.4579 -0.6781 0.6978 0.041 Uiso 1 1 calc R . .
C38 C 1.2947(11) -0.6248(5) 0.7647(4) 0.030(2) Uani 1 1 d . . .
H38 H 1.2435 -0.6772 0.7770 0.036 Uiso 1 1 calc R . .
C39 C 1.2383(11) -0.5468(6) 0.7939(4) 0.0278(19) Uani 1 1 d . . .
H39 H 1.1478 -0.5458 0.8252 0.033 Uiso 1 1 calc R . .

loop_
_atom_site_aniso_label
_atom_site_aniso_U_11
_atom_site_aniso_U_22
_atom_site_aniso_U_33
_atom_site_aniso_U_23
_atom_site_aniso_U_13
_atom_site_aniso_U_12
Cl1 0.0392(14) 0.0413(12) 0.0429(15) -0.0064(11) -0.0058(12) -0.0043(10)
Cl2 0.082(2) 0.0505(16) 0.072(2) -0.0365(15) 0.0145(18) -0.0069(15)
C20 0.035(5) 0.040(5) 0.026(5) -0.007(4) -0.001(4) -0.004(4)
Cl21 0.096(2) 0.0364(13) 0.0567(18) -0.0085(12) -0.0274(17) -0.0054(14)
Cl22 0.0566(17) 0.0431(13) 0.0430(15) -0.0145(11) -0.0030(13) -0.0133(12)
C40 0.055(7) 0.037(5) 0.035(6) -0.013(4) -0.005(5) -0.012(5)
S1 0.0213(11) 0.0238(9) 0.0171(10) -0.0039(8) -0.0036(9) -0.0008(8)
Si1 0.0410(16) 0.0362(14) 0.0530(18) -0.0254(13) 0.0059(14) -0.0121(12)
O1 0.044(4) 0.029(3) 0.060(5) -0.005(3) -0.026(4) -0.006(3)
O2 0.050(4) 0.019(3) 0.032(4) -0.003(2) -0.012(3) 0.004(3)
O3 0.030(4) 0.061(4) 0.025(4) 0.021(3) -0.012(3) -0.024(3)
O4 0.033(4) 0.033(3) 0.039(4) 0.018(3) -0.017(3) -0.009(3)
N1 0.041(5) 0.042(4) 0.014(4) -0.004(3) 0.000(3) -0.006(3)
N2 0.030(4) 0.031(4) 0.021(4) -0.007(3) 0.002(3) 0.004(3)
N3 0.021(4) 0.027(3) 0.017(4) -0.007(3) 0.000(3) -0.004(3)
N4 0.023(4) 0.016(3) 0.014(3) 0.016(2) -0.002(3) -0.003(3)
C1 0.026(5) 0.022(4) 0.022(4) -0.002(3) 0.000(4) -0.006(3)
C2 0.027(4) 0.019(3) 0.016(4) 0.000(3) -0.002(3) -0.008(3)
C3 0.022(4) 0.022(4) 0.016(4) 0.005(3) -0.001(4) -0.004(3)
C4 0.021(4) 0.025(4) 0.021(4) 0.001(3) -0.005(4) -0.007(3)
C5 0.027(5) 0.025(4) 0.015(4) -0.003(3) -0.006(4) -0.005(3)
C6 0.025(4) 0.028(4) 0.012(4) -0.002(3) -0.004(4) -0.002(3)
C7 0.036(5) 0.025(4) 0.024(5) -0.001(3) -0.015(4) 0.001(4)
C8 0.084(8) 0.023(4) 0.063(7) -0.015(5) -0.038(7) 0.011(5)
C9 0.041(6) 0.067(7) 0.064(8) -0.040(6) -0.011(6) -0.001(5)
C10 0.046(7) 0.060(7) 0.079(9) -0.025(7) -0.004(7) -0.018(6)
C11 0.41(4) 0.035(7) 0.088(12) 0.010(8) -0.107(18) -0.059(14)
C12 0.125(15) 0.148(17) 0.076(11) -0.003(11) -0.006(11) -0.088(14)
C13 0.035(8) 0.35(3) 0.35(4) -0.32(3) 0.001(14) -0.022(13)
C14 0.025(4) 0.021(4) 0.025(4) 0.000(3) -0.004(4) -0.006(3)
C15 0.022(4) 0.025(4) 0.027(5) -0.003(3) -0.005(4) -0.003(3)
C16 0.034(5) 0.021(4) 0.029(5) -0.007(3) -0.001(4) -0.003(3)
C17 0.046(6) 0.019(4) 0.030(5) -0.009(3) 0.001(4) -0.005(4)
C18 0.049(6) 0.029(4) 0.017(4) -0.003(3) -0.005(4) -0.013(4)
C19 0.033(5) 0.022(4) 0.018(4) -0.001(3) -0.004(4) -0.005(3)
S21 0.0233(11) 0.0191(9) 0.0214(11) -0.0016(8) -0.0022(9) -0.0056(7)
Si21 0.0427(15) 0.0211(11) 0.0335(14) -0.0084(10) -0.0014(12) -0.0059(10)
O21 0.026(3) 0.020(3) 0.042(4) -0.002(3) -0.001(3) -0.005(2)
O22 0.034(3) 0.022(3) 0.029(3) -0.001(2) -0.006(3) -0.008(2)
O23 0.024(3) 0.028(3) 0.026(3) 0.003(2) 0.001(3) -0.009(2)
O24 0.028(3) 0.039(3) 0.025(3) 0.000(3) -0.007(3) -0.010(3)
N21 0.031(4) 0.027(3) 0.022(4) -0.007(3) -0.007(3) -0.004(3)
N22 0.034(4) 0.019(3) 0.016(4) -0.001(3) -0.005(3) -0.005(3)
N23 0.023(4) 0.019(3) 0.024(4) -0.004(3) -0.006(3) -0.003(3)
N24 0.034(4) 0.014(3) 0.000(3) 0.008(2) -0.002(3) -0.008(3)
C21 0.027(5) 0.024(4) 0.022(4) -0.004(3) -0.002(4) -0.005(3)
C22 0.022(4) 0.018(3) 0.020(4) -0.001(3) -0.003(4) -0.002(3)
C23 0.032(5) 0.017(3) 0.009(4) 0.003(3) -0.004(3) -0.005(3)
C24 0.023(4) 0.022(4) 0.011(4) 0.000(3) 0.001(3) -0.004(3)
C25 0.019(4) 0.016(3) 0.019(4) 0.003(3) 0.003(3) -0.003(3)
C26 0.027(5) 0.020(4) 0.019(4) -0.001(3) -0.003(4) -0.003(3)
C27 0.023(5) 0.024(4) 0.014(4) 0.007(3) 0.002(4) -0.012(3)
C28 0.048(6) 0.019(4) 0.046(6) -0.009(4) -0.006(5) -0.008(4)
C29 0.025(4) 0.018(3) 0.028(5) -0.004(3) 0.000(4) -0.001(3)
C30 0.046(6) 0.019(4) 0.029(5) -0.001(3) -0.002(4) 0.001(4)
C31 0.062(7) 0.039(5) 0.069(8) 0.006(5) -0.028(6) -0.020(5)
C32 0.084(9) 0.055(7) 0.034(6) -0.012(5) 0.010(6) -0.016(6)
C33 0.045(6) 0.043(5) 0.062(7) -0.026(5) -0.002(5) -0.008(5)
C34 0.028(5) 0.015(3) 0.022(4) -0.002(3) -0.007(4) -0.001(3)
C35 0.037(5) 0.025(4) 0.028(5) 0.000(4) -0.001(4) -0.008(4)
C36 0.050(6) 0.035(5) 0.021(5) -0.005(4) 0.002(4) -0.006(4)
C37 0.046(6) 0.028(4) 0.028(5) -0.014(4) -0.005(5) -0.001(4)
C38 0.047(6) 0.018(4) 0.025(5) -0.006(3) -0.005(4) -0.004(4)
C39 0.034(5) 0.025(4) 0.020(4) 0.003(3) -0.003(4) -0.009(3)

loop_
_atom_type_symbol
_atom_type_description
_atom_type_scat_dispersion_real
_atom_type_scat_dispersion_imag
_atom_type_scat_source
C C 0.0033 0.0016 'International Tables Vol C Tables 4.2.6.8 and 6.1.1.4'
H H 0.0000 0.0000 'International Tables Vol C Tables 4.2.6.8 and 6.1.1.4'
N N 0.0061 0.0033 'International Tables Vol C Tables 4.2.6.8 and 6.1.1.4'
O O 0.0106 0.0060 'International Tables Vol C Tables 4.2.6.8 and 6.1.1.4'
Si Si 0.0817 0.0704 'International Tables Vol C Tables 4.2.6.8 and 6.1.1.4'
S S 0.1246 0.1234 'International Tables Vol C Tables 4.2.6.8 and 6.1.1.4'
Cl Cl 0.1484 0.1585 'International Tables Vol C Tables 4.2.6.8 and 6.1.1.4'

loop_
_geom_angle_atom_site_label_1
_geom_angle_atom_site_label_2
_geom_angle_atom_site_label_3
_geom_angle
_geom_angle_site_symmetry_1
_geom_angle_site_symmetry_3
_geom_angle_publ_flag
Cl2 C20 Cl1 111.4(5) . . ?
Cl2 C20 H20A 109.3 . . ?
Cl1 C20 H20A 109.3 . . ?
Cl2 C20 H20B 109.3 . . ?
Cl1 C20 H20B 109.3 . . ?
H20A C20 H20B 108.0 . . ?
Cl21 C40 Cl22 113.1(6) . . ?
Cl21 C40 H40A 109.0 . . ?
Cl22 C40 H40A 109.0 . . ?
Cl21 C40 H40B 109.0 . . ?
Cl22 C40 H40B 109.0 . . ?
H40A C40 H40B 107.8 . . ?
O4 S1 O3 118.8(4) . . ?
O4 S1 N4 108.3(3) . . ?
O3 S1 N4 108.4(3) . . ?
O4 S1 C9 109.6(5) . . ?
O3 S1 C9 103.7(5) . . ?
N4 S1 C9 107.5(4) . . ?
C11 Si1 C12 112.3(11) . . ?
C11 Si1 C13 106.7(13) . . ?
C12 Si1 C13 107.9(10) . . ?
C11 Si1 C10 114.4(7) . . ?
C12 Si1 C10 105.9(7) . . ?
C13 Si1 C10 109.4(7) . . ?
C7 O2 C8 115.9(8) . . ?
N2 N1 C1 108.7(7) . . ?
N1 N2 N3 107.2(6) . . ?
N2 N3 C2 111.5(6) . . ?
N2 N3 C6 121.6(6) . . ?
C2 N3 C6 126.8(7) . . ?
C3 N4 C4 117.0(6) . . ?
C3 N4 S1 119.5(5) . . ?
C4 N4 S1 120.3(5) . . ?
N1 C1 C2 108.8(7) . . ?
N1 C1 H1 125.6 . . ?
C2 C1 H1 125.6 . . ?
N3 C2 C1 103.8(7) . . ?
N3 C2 C3 122.8(7) . . ?
C1 C2 C3 133.4(7) . . ?
N4 C3 C2 110.4(6) . . ?
N4 C3 H3A 109.6 . . ?
C2 C3 H3A 109.6 . . ?
N4 C3 H3B 109.6 . . ?
C2 C3 H3B 109.6 . . ?
H3A C3 H3B 108.1 . . ?
N4 C4 C14 112.1(6) . . ?
N4 C4 C5 110.6(6) . . ?
C14 C4 C5 115.4(6) . . ?
N4 C4 H4 106.0 . . ?
C14 C4 H4 106.0 . . ?
C5 C4 H4 106.0 . . ?
C7 C5 C6 114.5(7) . . ?
C7 C5 C4 109.6(6) . . ?
C6 C5 C4 116.3(6) . . ?
C7 C5 H5 105.0 . . ?
C6 C5 H5 105.0 . . ?
C4 C5 H5 105.0 . . ?
N3 C6 C5 114.2(6) . . ?
N3 C6 H6A 108.7 . . ?
C5 C6 H6A 108.7 . . ?
N3 C6 H6B 108.7 . . ?
C5 C6 H6B 108.7 . . ?
H6A C6 H6B 107.6 . . ?
O1 C7 O2 123.3(7) . . ?
O1 C7 C5 125.4(8) . . ?
O2 C7 C5 111.2(7) . . ?
O2 C8 H8A 109.5 . . ?
O2 C8 H8B 109.5 . . ?
H8A C8 H8B 109.5 . . ?
O2 C8 H8C 109.5 . . ?
H8A C8 H8C 109.5 . . ?
H8B C8 H8C 109.5 . . ?
C10 C9 S1 117.5(9) . . ?
C10 C9 H9A 107.9 . . ?
S1 C9 H9A 107.9 . . ?
C10 C9 H9B 107.9 . . ?
S1 C9 H9B 107.9 . . ?
H9A C9 H9B 107.2 . . ?
C9 C10 Si1 114.8(8) . . ?
C9 C10 H10A 108.6 . . ?
Si1 C10 H10A 108.6 . . ?
C9 C10 H10B 108.6 . . ?
Si1 C10 H10B 108.6 . . ?
H10A C10 H10B 107.6 . . ?
Si1 C11 H11A 109.5 . . ?
Si1 C11 H11B 109.5 . . ?
H11A C11 H11B 109.5 . . ?
Si1 C11 H11C 109.5 . . ?
H11A C11 H11C 109.5 . . ?
H11B C11 H11C 109.5 . . ?
Si1 C12 H12A 109.5 . . ?
Si1 C12 H12B 109.5 . . ?
H12A C12 H12B 109.5 . . ?
Si1 C12 H12C 109.5 . . ?
H12A C12 H12C 109.5 . . ?
H12B C12 H12C 109.5 . . ?
Si1 C13 H13A 109.5 . . ?
Si1 C13 H13B 109.5 . . ?
H13A C13 H13B 109.5 . . ?
Si1 C13 H13C 109.5 . . ?
H13A C13 H13C 109.5 . . ?
H13B C13 H13C 109.5 . . ?
C19 C14 C15 118.9(7) . . ?
C19 C14 C4 122.3(7) . . ?
C15 C14 C4 118.7(7) . . ?
C14 C15 C16 119.9(7) . . ?
C14 C15 H15 120.0 . . ?
C16 C15 H15 120.0 . . ?
C17 C16 C15 120.6(8) . . ?
C17 C16 H16 119.7 . . ?
C15 C16 H16 119.7 . . ?
C18 C17 C16 119.0(7) . . ?
C18 C17 H17 120.5 . . ?
C16 C17 H17 120.5 . . ?
C17 C18 C19 120.7(8) . . ?
C17 C18 H18 119.7 . . ?
C19 C18 H18 119.7 . . ?
C14 C19 C18 120.9(8) . . ?
C14 C19 H19 119.6 . . ?
C18 C19 H19 119.6 . . ?
O23 S21 O24 118.5(3) . . ?
O23 S21 N24 107.7(3) . . ?
O24 S21 N24 107.4(3) . . ?
O23 S21 C29 109.4(4) . . ?
O24 S21 C29 106.2(4) . . ?
N24 S21 C29 107.1(3) . . ?
C31 Si21 C33 109.7(5) . . ?
C31 Si21 C32 109.8(6) . . ?
C33 Si21 C32 110.5(6) . . ?
C31 Si21 C30 110.0(5) . . ?
C33 Si21 C30 109.9(4) . . ?
C32 Si21 C30 106.9(5) . . ?
C27 O22 C28 115.2(7) . . ?
N22 N21 C21 110.1(6) . . ?
N21 N22 N23 107.1(6) . . ?
N22 N23 C22 110.3(6) . . ?
N22 N23 C26 122.0(6) . . ?
C22 N23 C26 127.7(6) . . ?
C23 N24 C24 117.6(6) . . ?
C23 N24 S21 119.5(5) . . ?
C24 N24 S21 119.8(5) . . ?
N21 C21 C22 108.5(7) . . ?
N21 C21 H21 125.8 . . ?
C22 C21 H21 125.8 . . ?
N23 C22 C21 103.9(6) . . ?
N23 C22 C23 121.8(7) . . ?
C21 C22 C23 134.3(7) . . ?
N24 C23 C22 113.3(6) . . ?
N24 C23 H23A 108.9 . . ?
C22 C23 H23A 108.9 . . ?
N24 C23 H23B 108.9 . . ?
C22 C23 H23B 108.9 . . ?
H23A C23 H23B 107.7 . . ?
N24 C24 C34 113.7(6) . . ?
N24 C24 C25 111.5(6) . . ?
C34 C24 C25 113.2(6) . . ?
N24 C24 H24 105.9 . . ?
C34 C24 H24 105.9 . . ?
C25 C24 H24 105.9 . . ?
C26 C25 C27 113.3(6) . . ?
C26 C25 C24 117.2(6) . . ?
C27 C25 C24 110.2(6) . . ?
C26 C25 H25 104.9 . . ?
C27 C25 H25 104.9 . . ?
C24 C25 H25 104.9 . . ?
N23 C26 C25 113.0(7) . . ?
N23 C26 H26A 109.0 . . ?
C25 C26 H26A 109.0 . . ?
N23 C26 H26B 109.0 . . ?
C25 C26 H26B 109.0 . . ?
H26A C26 H26B 107.8 . . ?
O21 C27 O22 125.0(7) . . ?
O21 C27 C25 124.1(7) . . ?
O22 C27 C25 110.9(7) . . ?
O22 C28 H28A 109.5 . . ?
O22 C28 H28B 109.5 . . ?
H28A C28 H28B 109.5 . . ?
O22 C28 H28C 109.5 . . ?
H28A C28 H28C 109.5 . . ?
H28B C28 H28C 109.5 . . ?
C30 C29 S21 115.8(6) . . ?
C30 C29 H29A 108.3 . . ?
S21 C29 H29A 108.3 . . ?
C30 C29 H29B 108.3 . . ?
S21 C29 H29B 108.3 . . ?
H29A C29 H29B 107.4 . . ?
C29 C30 Si21 112.0(6) . . ?
C29 C30 H30A 109.2 . . ?
Si21 C30 H30A 109.2 . . ?
C29 C30 H30B 109.2 . . ?
Si21 C30 H30B 109.2 . . ?
H30A C30 H30B 107.9 . . ?
Si21 C31 H31A 109.5 . . ?
Si21 C31 H31B 109.5 . . ?
H31A C31 H31B 109.5 . . ?
Si21 C31 H31C 109.5 . . ?
H31A C31 H31C 109.5 . . ?
H31B C31 H31C 109.5 . . ?
Si21 C32 H32A 109.5 . . ?
Si21 C32 H32B 109.5 . . ?
H32A C32 H32B 109.5 . . ?
Si21 C32 H32C 109.5 . . ?
H32A C32 H32C 109.5 . . ?
H32B C32 H32C 109.5 . . ?
Si21 C33 H33A 109.5 . . ?
Si21 C33 H33B 109.5 . . ?
H33A C33 H33B 109.5 . . ?
Si21 C33 H33C 109.5 . . ?
H33A C33 H33C 109.5 . . ?
H33B C33 H33C 109.5 . . ?
C35 C34 C39 119.2(7) . . ?
C35 C34 C24 122.0(7) . . ?
C39 C34 C24 118.6(7) . . ?
C34 C35 C36 120.6(8) . . ?
C34 C35 H35 119.7 . . ?
C36 C35 H35 119.7 . . ?
C35 C36 C37 120.6(9) . . ?
C35 C36 H36 119.7 . . ?
C37 C36 H36 119.7 . . ?
C38 C37 C36 118.8(8) . . ?
C38 C37 H37 120.6 . . ?
C36 C37 H37 120.6 . . ?
C37 C38 C39 120.7(8) . . ?
C37 C38 H38 119.6 . . ?
C39 C38 H38 119.6 . . ?
C34 C39 C38 120.1(8) . . ?
C34 C39 H39 120.0 . . ?
C38 C39 H39 120.0 . . ?

loop_
_geom_bond_atom_site_label_1
_geom_bond_atom_site_label_2
_geom_bond_distance
_geom_bond_site_symmetry_2
_geom_bond_publ_flag
Cl1 C20 1.773(9) . ?
Cl2 C20 1.746(9) . ?
C20 H20A 0.9900 . ?
C20 H20B 0.9900 . ?
Cl21 C40 1.747(10) . ?
Cl22 C40 1.773(10) . ?
C40 H40A 0.9900 . ?
C40 H40B 0.9900 . ?
S1 O4 1.411(6) . ?
S1 O3 1.422(6) . ?
S1 N4 1.631(7) . ?
S1 C9 1.792(10) . ?
Si1 C11 1.782(14) . ?
Si1 C12 1.821(17) . ?
Si1 C13 1.872(17) . ?
Si1 C10 1.901(11) . ?
O1 C7 1.206(10) . ?
O2 C7 1.347(11) . ?
O2 C8 1.452(10) . ?
N1 N2 1.326(9) . ?
N1 C1 1.348(11) . ?
N2 N3 1.341(9) . ?
N3 C2 1.346(10) . ?
N3 C6 1.447(10) . ?
N4 C3 1.479(9) . ?
N4 C4 1.510(10) . ?
C1 C2 1.391(11) . ?
C1 H1 0.9500 . ?
C2 C3 1.480(11) . ?
C3 H3A 0.9900 . ?
C3 H3B 0.9900 . ?
C4 C14 1.529(10) . ?
C4 C5 1.539(11) . ?
C4 H4 1.0000 . ?
C5 C7 1.512(10) . ?
C5 C6 1.534(11) . ?
C5 H5 1.0000 . ?
C6 H6A 0.9900 . ?
C6 H6B 0.9900 . ?
C8 H8A 0.9800 . ?
C8 H8B 0.9800 . ?
C8 H8C 0.9800 . ?
C9 C10 1.407(16) . ?
C9 H9A 0.9900 . ?
C9 H9B 0.9900 . ?
C10 H10A 0.9900 . ?
C10 H10B 0.9900 . ?
C11 H11A 0.9800 . ?
C11 H11B 0.9800 . ?
C11 H11C 0.9800 . ?
C12 H12A 0.9800 . ?
C12 H12B 0.9800 . ?
C12 H12C 0.9800 . ?
C13 H13A 0.9800 . ?
C13 H13B 0.9800 . ?
C13 H13C 0.9800 . ?
C14 C19 1.390(11) . ?
C14 C15 1.400(11) . ?
C15 C16 1.404(11) . ?
C15 H15 0.9500 . ?
C16 C17 1.396(12) . ?
C16 H16 0.9500 . ?
C17 C18 1.384(12) . ?
C17 H17 0.9500 . ?
C18 C19 1.393(11) . ?
C18 H18 0.9500 . ?
C19 H19 0.9500 . ?
S21 O23 1.435(6) . ?
S21 O24 1.443(6) . ?
S21 N24 1.619(7) . ?
S21 C29 1.779(7) . ?
Si21 C31 1.843(10) . ?
Si21 C33 1.848(11) . ?
Si21 C32 1.866(11) . ?
Si21 C30 1.889(8) . ?
O21 C27 1.205(9) . ?
O22 C27 1.320(9) . ?
O22 C28 1.460(9) . ?
N21 N22 1.310(9) . ?
N21 C21 1.346(10) . ?
N22 N23 1.361(8) . ?
N23 C22 1.369(10) . ?
N23 C26 1.455(10) . ?
N24 C23 1.472(9) . ?
N24 C24 1.494(10) . ?
C21 C22 1.392(11) . ?
C21 H21 0.9500 . ?
C22 C23 1.478(10) . ?
C23 H23A 0.9900 . ?
C23 H23B 0.9900 . ?
C24 C34 1.540(10) . ?
C24 C25 1.549(10) . ?
C24 H24 1.0000 . ?
C25 C26 1.524(11) . ?
C25 C27 1.541(10) . ?
C25 H25 1.0000 . ?
C26 H26A 0.9900 . ?
C26 H26B 0.9900 . ?
C28 H28A 0.9800 . ?
C28 H28B 0.9800 . ?
C28 H28C 0.9800 . ?
C29 C30 1.506(12) . ?
C29 H29A 0.9900 . ?
C29 H29B 0.9900 . ?
C30 H30A 0.9900 . ?
C30 H30B 0.9900 . ?
C31 H31A 0.9800 . ?
C31 H31B 0.9800 . ?
C31 H31C 0.9800 . ?
C32 H32A 0.9800 . ?
C32 H32B 0.9800 . ?
C32 H32C 0.9800 . ?
C33 H33A 0.9800 . ?
C33 H33B 0.9800 . ?
C33 H33C 0.9800 . ?
C34 C35 1.369(12) . ?
C34 C39 1.386(11) . ?
C35 C36 1.386(12) . ?
C35 H35 0.9500 . ?
C36 C37 1.393(13) . ?
C36 H36 0.9500 . ?
C37 C38 1.364(13) . ?
C37 H37 0.9500 . ?
C38 C39 1.401(11) . ?
C38 H38 0.9500 . ?
C39 H39 0.9500 . ?

loop_
_geom_torsion_atom_site_label_1
_geom_torsion_atom_site_label_2
_geom_torsion_atom_site_label_3
_geom_torsion_atom_site_label_4
_geom_torsion
_geom_torsion_site_symmetry_1
_geom_torsion_site_symmetry_2
_geom_torsion_site_symmetry_3
_geom_torsion_site_symmetry_4
_geom_torsion_publ_flag
C1 N1 N2 N3 -0.5(9) . . . . ?
N1 N2 N3 C2 0.2(8) . . . . ?
N1 N2 N3 C6 -178.3(6) . . . . ?
O4 S1 N4 C3 -23.2(7) . . . . ?
O3 S1 N4 C3 -153.3(6) . . . . ?
C9 S1 N4 C3 95.1(7) . . . . ?
O4 S1 N4 C4 136.0(6) . . . . ?
O3 S1 N4 C4 5.9(7) . . . . ?
C9 S1 N4 C4 -105.7(7) . . . . ?
N2 N1 C1 C2 0.6(9) . . . . ?
N2 N3 C2 C1 0.2(8) . . . . ?
C6 N3 C2 C1 178.5(7) . . . . ?
N2 N3 C2 C3 -179.9(6) . . . . ?
C6 N3 C2 C3 -1.6(11) . . . . ?
N1 C1 C2 N3 -0.5(8) . . . . ?
N1 C1 C2 C3 179.6(8) . . . . ?
C4 N4 C3 C2 83.8(8) . . . . ?
S1 N4 C3 C2 -116.4(6) . . . . ?
N3 C2 C3 N4 -59.8(9) . . . . ?
C1 C2 C3 N4 120.1(9) . . . . ?
C3 N4 C4 C14 59.4(9) . . . . ?
S1 N4 C4 C14 -100.2(7) . . . . ?
C3 N4 C4 C5 -70.9(8) . . . . ?
S1 N4 C4 C5 129.4(6) . . . . ?
N4 C4 C5 C7 -69.7(8) . . . . ?
C14 C4 C5 C7 161.8(7) . . . . ?
N4 C4 C5 C6 62.3(8) . . . . ?
C14 C4 C5 C6 -66.3(9) . . . . ?
N2 N3 C6 C5 -122.9(7) . . . . ?
C2 N3 C6 C5 58.9(10) . . . . ?
C7 C5 C6 N3 57.8(9) . . . . ?
C4 C5 C6 N3 -71.9(8) . . . . ?
C8 O2 C7 O1 -3.2(12) . . . . ?
C8 O2 C7 C5 177.1(7) . . . . ?
C6 C5 C7 O1 -150.6(8) . . . . ?
C4 C5 C7 O1 -17.7(11) . . . . ?
C6 C5 C7 O2 29.1(9) . . . . ?
C4 C5 C7 O2 162.0(7) . . . . ?
O4 S1 C9 C10 65.0(10) . . . . ?
O3 S1 C9 C10 -167.2(9) . . . . ?
N4 S1 C9 C10 -52.4(10) . . . . ?
S1 C9 C10 Si1 -172.3(6) . . . . ?
C11 Si1 C10 C9 -51.3(15) . . . . ?
C12 Si1 C10 C9 -175.5(10) . . . . ?
C13 Si1 C10 C9 68.4(14) . . . . ?
N4 C4 C14 C19 -151.9(7) . . . . ?
C5 C4 C14 C19 -24.1(11) . . . . ?
N4 C4 C14 C15 33.1(10) . . . . ?
C5 C4 C14 C15 160.9(7) . . . . ?
C19 C14 C15 C16 -2.7(12) . . . . ?
C4 C14 C15 C16 172.5(7) . . . . ?
C14 C15 C16 C17 1.9(13) . . . . ?
C15 C16 C17 C18 -0.4(13) . . . . ?
C16 C17 C18 C19 -0.4(13) . . . . ?
C15 C14 C19 C18 2.0(12) . . . . ?
C4 C14 C19 C18 -173.0(8) . . . . ?
C17 C18 C19 C14 -0.4(13) . . . . ?
C21 N21 N22 N23 -1.9(8) . . . . ?
N21 N22 N23 C22 0.6(8) . . . . ?
N21 N22 N23 C26 -179.9(6) . . . . ?
O23 S21 N24 C23 -20.4(6) . . . . ?
O24 S21 N24 C23 -149.1(5) . . . . ?
C29 S21 N24 C23 97.1(6) . . . . ?
O23 S21 N24 C24 139.2(5) . . . . ?
O24 S21 N24 C24 10.6(6) . . . . ?
C29 S21 N24 C24 -103.2(5) . . . . ?
N22 N21 C21 C22 2.5(9) . . . . ?
N22 N23 C22 C21 0.9(8) . . . . ?
C26 N23 C22 C21 -178.6(7) . . . . ?
N22 N23 C22 C23 -179.6(7) . . . . ?
C26 N23 C22 C23 0.9(11) . . . . ?
N21 C21 C22 N23 -2.0(8) . . . . ?
N21 C21 C22 C23 178.6(8) . . . . ?
C24 N24 C23 C22 80.3(8) . . . . ?
S21 N24 C23 C22 -119.6(6) . . . . ?
N23 C22 C23 N24 -60.1(10) . . . . ?
C21 C22 C23 N24 119.2(9) . . . . ?
C23 N24 C24 C34 62.1(8) . . . . ?
S21 N24 C24 C34 -97.9(7) . . . . ?
C23 N24 C24 C25 -67.3(7) . . . . ?
S21 N24 C24 C25 132.7(5) . . . . ?
N24 C24 C25 C26 64.0(9) . . . . ?
C34 C24 C25 C26 -65.6(9) . . . . ?
N24 C24 C25 C27 -67.6(8) . . . . ?
C34 C24 C25 C27 162.8(6) . . . . ?
N22 N23 C26 C25 -123.4(7) . . . . ?
C22 N23 C26 C25 56.1(10) . . . . ?
C27 C25 C26 N23 57.4(8) . . . . ?
C24 C25 C26 N23 -72.8(8) . . . . ?
C28 O22 C27 O21 0.2(11) . . . . ?
C28 O22 C27 C25 179.7(6) . . . . ?
C26 C25 C27 O21 -151.5(8) . . . . ?
C24 C25 C27 O21 -17.9(11) . . . . ?
C26 C25 C27 O22 29.0(9) . . . . ?
C24 C25 C27 O22 162.6(6) . . . . ?
O23 S21 C29 C30 41.4(7) . . . . ?
O24 S21 C29 C30 170.3(6) . . . . ?
N24 S21 C29 C30 -75.1(7) . . . . ?
S21 C29 C30 Si21 -177.0(4) . . . . ?
C31 Si21 C30 C29 -75.8(8) . . . . ?
C33 Si21 C30 C29 45.1(8) . . . . ?
C32 Si21 C30 C29 165.0(7) . . . . ?
N24 C24 C34 C35 -154.4(7) . . . . ?
C25 C24 C34 C35 -25.8(10) . . . . ?
N24 C24 C34 C39 31.0(10) . . . . ?
C25 C24 C34 C39 159.5(7) . . . . ?
C39 C34 C35 C36 1.9(13) . . . . ?
C24 C34 C35 C36 -172.7(8) . . . . ?
C34 C35 C36 C37 -0.8(14) . . . . ?
C35 C36 C37 C38 -1.4(14) . . . . ?
C36 C37 C38 C39 2.5(13) . . . . ?
C35 C34 C39 C38 -0.8(12) . . . . ?
C24 C34 C39 C38 174.0(7) . . . . ?
C37 C38 C39 C34 -1.4(13) . . . . ?
